data_1556926
loop_
_publ_author_name
'Guo, Qiang'
'Si, Xiali'
'Shi, Yuntao'
'Yang, Hongshuai'
'Liu, Xinyu'
'Liang, Hong'
'Tu, Pengfei'
'Zhang, Qingying'

_publ_section_title
;
 Glucoconjugated Monoterpene Indole Alkaloids from <i>Uncaria
 rhynchophylla</i>.
;
_journal_issue 12
_journal_name_full 'Journal of natural products'
_journal_page_first 3288
_journal_page_last 3301
_journal_paper_doi 10.1021/acs.jnatprod.9b00490
_journal_volume 82
_journal_year 2019
_chemical_formula_moiety 'C32 H40 N2 O13'
_chemical_formula_sum 'C32 H40 N2 O13'
_chemical_formula_weight 660.66
_space_group_crystal_system monoclinic
_space_group_IT_number 4
_space_group_name_Hall 'P 2yb'
_space_group_name_H-M_alt 'P 1 21 1'
_atom_sites_solution_hydrogens geom
_atom_sites_solution_primary direct
_audit_creation_date 2017-06-09
_audit_creation_method
;
Olex2 1.2
(compiled 2016.02.19 svn.r3266 for OlexSys, GUI svn.r5155)
;
_cell_angle_alpha 90
_cell_angle_beta 94.6535(16)
_cell_angle_gamma 90
_cell_formula_units_Z 2
_cell_length_a 17.4386(3)
_cell_length_b 6.02603(8)
_cell_length_c 18.7078(3)
_cell_measurement_reflns_used 30220
_cell_measurement_temperature 100
_cell_measurement_theta_max 68.8020
_cell_measurement_theta_min 2.3650
_cell_volume 1959.44(5)
_computing_cell_refinement 'CrysAlisPro 1.171.39.6a (Rigaku OD, 2015)'
_computing_data_collection 'CrysAlisPro 1.171.39.6a (Rigaku OD, 2015)'
_computing_data_reduction 'CrysAlisPro 1.171.39.6a (Rigaku OD, 2015)'
_computing_molecular_graphics 'Olex2 (Dolomanov et al., 2009)'
_computing_publication_material 'Olex2 (Dolomanov et al., 2009)'
_computing_structure_refinement 'ShelXL (Sheldrick, 2015)'
_computing_structure_solution 'ShelXT (Sheldrick, 2015)'
_diffrn_ambient_temperature 100
_diffrn_detector 'CCD plate'
_diffrn_measured_fraction_theta_full 0.996
_diffrn_measured_fraction_theta_max 0.989
_diffrn_measurement_details
;
List of Runs (angles in degrees, time in seconds):

  # Type    Start    End  Width  t~exp~   \w     \q     \k     \f   Frames
--------------------------------------------------------------------------
  1  \w    -90.00  90.00   1.00    3.00    --    0.00  15.00   0.00  180
  2  \w    -90.00  90.00   1.00    3.00    --    0.00  15.00 300.00  180
  3  \w     20.00  50.00   1.00    3.00    --    0.00  30.00 150.00   30
  4  \w      0.00  30.00   1.00    3.00    --    0.00  15.00 330.00   30
  5  \w    -20.00   8.00   1.00    3.00    --    0.00  15.00  30.00   28
  6  \w    -90.00 -69.00   1.00    3.00    --    0.00  30.00  30.00   21
  7  \w   -110.00  70.00   1.00    5.00    --  -20.00  60.00  30.00  180
  8  \w   -110.00  68.00   1.00    5.00    --  -20.00  60.00  60.00  178
  9  \w   -110.00  62.00   1.00    5.00    --  -20.00  45.00 330.00  172
 10  \w    -48.00  48.00   1.00    5.00    --  -20.00   0.00 300.00   96
 11  \w   -135.00  45.00   1.00    8.00    --  -45.00   0.00 150.00  180
 12  \w   -135.00  45.00   1.00    8.00    --  -45.00  60.00 180.00  180
 13  \w   -135.00  45.00   1.00    8.00    --  -45.00  45.00 120.00  180
 14  \w   -135.00  45.00   1.00    8.00    --  -45.00  60.00  90.00  180
 15  \w   -134.00  40.00   1.00    8.00    --  -45.00  60.00  30.00  174
 16  \w   -160.00  20.00   1.00   15.00    --  -70.00   0.00   0.00  180
 17  \w   -160.00  20.00   1.00   15.00    --  -70.00  45.00 180.00  180
 18  \w   -160.00  20.00   1.00   15.00    --  -70.00  45.00 150.00  180
 19  \w   -160.00  20.00   1.00   15.00    --  -70.00  45.00 210.00  180
 20  \w   -160.00  20.00   1.00   15.00    --  -70.00  60.00 210.00  180
 21  \w   -160.00  20.00   1.00   15.00    --  -70.00  45.00 120.00  180
 22  \w   -160.00  20.00   1.00   15.00    --  -70.00  60.00 180.00  180
 23  \w   -160.00  20.00   1.00   15.00    --  -70.00  45.00  90.00  180
 24  \w   -160.00  20.00   1.00   15.00    --  -70.00  60.00 150.00  180
 25  \w   -160.00  20.00   1.00   15.00    --  -70.00  60.00 120.00  180
 26  \w   -160.00  20.00   1.00   15.00    --  -70.00  60.00  90.00  180
 27  \w   -180.00   0.00   1.00   25.00    --  -90.00  45.00 210.00  180
 28  \w   -180.00   0.00   1.00   25.00    --  -90.00  45.00 150.00  180
 29  \w   -180.00   0.00   1.00   25.00    --  -90.00  45.00 180.00  180
 30  \w   -180.00   0.00   1.00   25.00    --  -90.00  60.00 210.00  180
 31  \w   -180.00   0.00   1.00   25.00    --  -90.00  60.00 240.00  180
 32  \w   -180.00   0.00   1.00   25.00    --  -90.00  60.00 180.00  180
 33  \w   -180.00   0.00   1.00   25.00    --  -90.00  45.00  90.00  180
 34  \w   -180.00  -3.00   1.00   25.00    --  -90.00  45.00 120.00  177
 35  \w   -180.00   0.00   1.00   25.00    --  -90.00  60.00 150.00  180
 36  \w   -180.00   0.00   1.00   25.00    --  -90.00  60.00 120.00  180
 37  \w   -180.00   0.00   1.00   25.00    --  -90.00  60.00  90.00  180
 38  \w   -180.00-140.00   1.00   25.00    --  -90.00  60.00  60.00   40
 39  \w   -100.00 -70.00   1.00   25.00    --  -90.00  45.00 240.00   30
 40  \w   -110.00 -80.00   1.00   25.00    --  -90.00   0.00 300.00   30
;
_diffrn_measurement_device 'abstract diffractometer'
_diffrn_measurement_device_type 'dtrek-CrysAlisPro-abstract goniometer imported rigaku-d*trek images'
_diffrn_measurement_method '\w scans'
_diffrn_orient_matrix_type 'CrysAlisPro convention (1999,Acta A55,543-557)'
_diffrn_orient_matrix_UB_11 0.0077470000
_diffrn_orient_matrix_UB_12 0.0427094000
_diffrn_orient_matrix_UB_13 -0.0802761000
_diffrn_orient_matrix_UB_21 -0.0880347000
_diffrn_orient_matrix_UB_22 -0.0154955000
_diffrn_orient_matrix_UB_23 -0.0147980000
_diffrn_orient_matrix_UB_31 -0.0067131000
_diffrn_orient_matrix_UB_32 0.2515560000
_diffrn_orient_matrix_UB_33 0.0128506000
_diffrn_radiation_monochromator graphite
_diffrn_radiation_probe x-ray
_diffrn_radiation_type CuK\a
_diffrn_radiation_wavelength 1.54184
_diffrn_reflns_av_R_equivalents 0.1674
_diffrn_reflns_av_unetI/netI 0.0722
_diffrn_reflns_Laue_measured_fraction_full 0.996
_diffrn_reflns_Laue_measured_fraction_max 0.989
_diffrn_reflns_limit_h_max 20
_diffrn_reflns_limit_h_min -20
_diffrn_reflns_limit_k_max 7
_diffrn_reflns_limit_k_min -6
_diffrn_reflns_limit_l_max 22
_diffrn_reflns_limit_l_min -20
_diffrn_reflns_number 87011
_diffrn_reflns_point_group_measured_fraction_full 0.986
_diffrn_reflns_point_group_measured_fraction_max 0.978
_diffrn_reflns_theta_full 67.684
_diffrn_reflns_theta_max 68.831
_diffrn_reflns_theta_min 2.370
_diffrn_source 'fine-focus sealed X-ray tube'
_diffrn_source_type 'Enhance (Cu) X-ray Source'
_exptl_absorpt_coefficient_mu 0.735
_exptl_absorpt_correction_T_max 1.00000
_exptl_absorpt_correction_T_min 0.55220
_exptl_absorpt_correction_type multi-scan
_exptl_absorpt_process_details
;
CrysAlisPro 1.171.39.6a (Rigaku Oxford Diffraction, 2015)
Empirical absorption correction using spherical harmonics,
 implemented in SCALE3 ABSPACK scaling algorithm.
;
_exptl_crystal_colour 'light colourless'
_exptl_crystal_colour_modifier light
_exptl_crystal_colour_primary colourless
_exptl_crystal_density_diffrn 1.120
_exptl_crystal_description needle
_exptl_crystal_F_000 700
_exptl_crystal_size_max 0.27
_exptl_crystal_size_mid 0.04
_exptl_crystal_size_min 0.02
_refine_diff_density_max 0.529
_refine_diff_density_min -0.312
_refine_diff_density_rms 0.075
_refine_ls_abs_structure_details
;
 Flack x determined using 1186 quotients [(I+)-(I-)]/[(I+)+(I-)]
 (Parsons, Flack and Wagner, Acta Cryst. B69 (2013) 249-259).
;
_refine_ls_abs_structure_Flack 0.0(3)
_refine_ls_extinction_method none
_refine_ls_goodness_of_fit_ref 1.033
_refine_ls_hydrogen_treatment constr
_refine_ls_matrix_type full
_refine_ls_number_parameters 449
_refine_ls_number_reflns 7101
_refine_ls_number_restraints 33
_refine_ls_restrained_S_all 1.031
_refine_ls_R_factor_all 0.1237
_refine_ls_R_factor_gt 0.0961
_refine_ls_shift/su_max 0.000
_refine_ls_shift/su_mean 0.000
_refine_ls_structure_factor_coef Fsqd
_refine_ls_weighting_details 'w=1/[\s^2^(Fo^2^)+(0.1860P)^2^] where P=(Fo^2^+2Fc^2^)/3'
_refine_ls_weighting_scheme calc
_refine_ls_wR_factor_gt 0.2576
_refine_ls_wR_factor_ref 0.2942
_reflns_Friedel_coverage 0.792
_reflns_Friedel_fraction_full 0.975
_reflns_Friedel_fraction_max 0.964
_reflns_number_gt 4549
_reflns_number_total 7101
_reflns_threshold_expression 'I > 2\s(I)'
_cod_data_source_file np9b00490_si_003.cif
_cod_data_source_block urw-24a
_cod_original_cell_volume 1959.44(6)
_cod_database_code 1556926
_shelx_space_group_comment
;
The symmetry employed for this shelxl refinement is uniquely defined
by the following loop, which should always be used as a source of
symmetry information in preference to the above space-group names.
They are only intended as comments.
;
_reflns_odcompleteness_completeness 98.93
_reflns_odcompleteness_iscentric 1
_reflns_odcompleteness_theta 68.71
_olex2_refinement_description
;
1. Fixed Uiso
 At 1.2 times of:
  All C(H) groups, All C(H,H) groups, All N(H) groups
 At 1.5 times of:
  All O(H) groups
2. Restrained distances
 C6A'-C5' \\sim C6B'-C5'
 with sigma of 0.01
 O8A-C6A' \\sim O8B-C6B'
 with sigma of 0.02
3. Rigid bond restraints
 C6A', C6B'
 with sigma for 1-2 distances of 0.01 and sigma for 1-3 distances of 0.01
 O8A, O8B
 with sigma for 1-2 distances of 0.01 and sigma for 1-3 distances of 0.01
4. Uiso/Uaniso restraints and constraints
C6A' \\sim C6B': within 1.7A with sigma of 0.02 and sigma for terminal atoms of
0.06
C6A' \\sim C6B': within 1.7A with sigma of 0.01 and sigma for terminal atoms of
0.05
O8A \\sim O8B: within 1.7A with sigma of 0.02 and sigma for terminal atoms of
0.06
Uanis(C6B') \\sim Ueq, Uanis(C6A') \\sim Ueq: with sigma of 0.02 and sigma for
terminal atoms of 0.08
Uanis(C6B') \\sim Ueq, Uanis(C6A') \\sim Ueq: with sigma of 0.01 and sigma for
terminal atoms of 0.06
Uanis(O8B) \\sim Ueq, Uanis(O8A) \\sim Ueq: with sigma of 0.05 and sigma for
terminal atoms of 0.09
5. Others
 Sof(H5'A)=Sof(O8B)=Sof(H8B)=Sof(C6B')=Sof(H6BA)=Sof(H6BB)=1-FVAR(1)
 Sof(H5')=Sof(O8A)=Sof(H8A)=Sof(C6A')=Sof(H6AA)=Sof(H6AB)=FVAR(1)
6.a Ternary CH refined with riding coordinates:
 C1"(H1"), C1'(H1'), C2"(H2"), C2'(H2'), C3(H3), C3"(H3"), C3'(H3'), C4"(H4"),
 C4'(H4'), C5"(H5"), C5'(H5'), C5'(H5'A), C15(H15), C20(H20), C21(H21)
6.b Secondary CH2 refined with riding coordinates:
 C5(H5A,H5B), C6(H6A,H6B), C6"(H6"A,H6"B), C14(H14A,H14B), C6A'(H6AA,H6AB),
 C6B'(H6BA,H6BB)
6.c Aromatic/amide H refined with riding coordinates:
 N1(H1), C9(H9A), C10(H10A), C11(H11A), C12(H12), C17(H17), C19(H19)
6.d Tetrahedral OH refined with riding coordinates:
 O8A(H8A), O8B(H8B)
6.e X=CH2 refined with riding coordinates:
 C18(H18A,H18B)
6.f Idealised tetrahedral OH refined as rotating group:
 O5(H5), O6(H6), O9(H9), O10(H10), O11(H11), O13(H13)
;
_shelx_shelxl_version_number 2014/7
_olex2_submission_special_instructions 'No special instructions were received'
_oxdiff_exptl_absorpt_empirical_details
;
Empirical correction (ABSPACK) includes:
- Absorption correction using spherical harmonics
- Frame scaling
- Detector area scaling
;
_oxdiff_exptl_absorpt_empirical_full_max 2.107
_oxdiff_exptl_absorpt_empirical_full_min 0.599

loop_
_space_group_symop_operation_xyz
'x, y, z'
'-x, y+1/2, -z'

loop_
_atom_site_label
_atom_site_type_symbol
_atom_site_fract_x
_atom_site_fract_y
_atom_site_fract_z
_atom_site_U_iso_or_equiv
_atom_site_adp_type
_atom_site_occupancy
_atom_site_site_symmetry_order
_atom_site_calc_flag
_atom_site_refinement_flags_posn
_atom_site_refinement_flags_adp
_atom_site_refinement_flags_occupancy
_atom_site_disorder_assembly
_atom_site_disorder_group
O1 O -0.3298(2) -0.0674(8) -0.4410(3) 0.0543(11) Uani 1 1 d . . . . .
O2 O -0.3114(3) 0.2454(9) -0.2458(3) 0.0674(14) Uani 1 1 d . . . . .
O3 O -0.2848(2) -0.4264(8) -0.4183(2) 0.0549(11) Uani 1 1 d . . . . .
O4 O -0.1266(3) -0.2895(8) -0.4014(3) 0.0553(12) Uani 1 1 d . . . . .
O5 O -0.0271(2) -0.6579(8) -0.4446(3) 0.0594(12) Uani 1 1 d . . . . .
H5 H -0.0239 -0.7968 -0.4464 0.089 Uiso 1 1 calc GR . . . .
O6 O -0.0792(3) -0.8448(9) -0.5789(3) 0.0640(13) Uani 1 1 d . . . . .
H6 H -0.0475 -0.7432 -0.5853 0.096 Uiso 1 1 calc GR . . . .
O7 O -0.2587(2) -0.6342(9) -0.5128(3) 0.0604(13) Uani 1 1 d . . . . .
O9 O 0.0015(3) -0.0205(8) -0.3674(3) 0.0593(12) Uani 1 1 d . . . . .
H9 H -0.0013 0.1086 -0.3843 0.089 Uiso 1 1 calc GR . . . .
O10 O -0.0023(4) 0.2066(10) -0.2355(4) 0.093(2) Uani 1 1 d . . . . .
H10 H 0.0250 0.2204 -0.1967 0.139 Uiso 1 1 calc GR . . . .
O11 O -0.0543(4) -0.0667(15) -0.1208(3) 0.093(2) Uani 1 1 d . . . . .
H11 H -0.0064 -0.0818 -0.1208 0.139 Uiso 1 1 calc GR . . . .
O12 O -0.1523(2) -0.3116(9) -0.2833(3) 0.0549(11) Uani 1 1 d . . . . .
O13 O -0.2056(3) -0.5660(13) -0.1531(3) 0.087(2) Uani 1 1 d . . . . .
H13 H -0.2304 -0.6175 -0.1897 0.131 Uiso 1 1 calc GR . . . .
N1 N -0.5544(3) -0.3164(11) -0.1493(3) 0.0623(15) Uani 1 1 d . . . . .
H1 H -0.5611 -0.4420 -0.1730 0.075 Uiso 1 1 calc R . . . .
N4 N -0.3768(3) -0.0198(10) -0.1918(3) 0.0571(14) Uani 1 1 d . . . . .
C1" C -0.0936(3) -0.2896(11) -0.3316(4) 0.0488(15) Uani 1 1 d . . . . .
H1" H -0.0533 -0.4072 -0.3238 0.059 Uiso 1 1 calc R . . . .
C1' C -0.2322(3) -0.4527(13) -0.4704(4) 0.0555(17) Uani 1 1 d . . . . .
H1' H -0.2299 -0.3156 -0.5002 0.067 Uiso 1 1 calc R . . . .
C2 C -0.4916(4) -0.1812(13) -0.1488(4) 0.0573(17) Uani 1 1 d . . . . .
C2" C -0.0592(4) -0.0529(13) -0.3199(4) 0.0551(16) Uani 1 1 d . . . . .
H2" H -0.1006 0.0596 -0.3313 0.066 Uiso 1 1 calc R . . . .
C2' C -0.1528(4) -0.5011(11) -0.4302(4) 0.0508(15) Uani 1 1 d . . . . .
H2' H -0.1581 -0.6103 -0.3906 0.061 Uiso 1 1 calc R . . . .
C3 C -0.4234(4) -0.2342(12) -0.1933(4) 0.0569(17) Uani 1 1 d . . . . .
H3 H -0.3919 -0.3581 -0.1709 0.068 Uiso 1 1 calc R . . . .
C3" C -0.0279(4) -0.0247(13) -0.2440(4) 0.0624(19) Uani 1 1 d . . . . .
H3" H 0.0168 -0.1266 -0.2335 0.075 Uiso 1 1 calc R . . . .
C3' C -0.0962(3) -0.5878(13) -0.4826(4) 0.0547(16) Uani 1 1 d . . . . .
H3' H -0.0841 -0.4641 -0.5155 0.066 Uiso 1 1 calc R . . . .
C4" C -0.0880(5) -0.0697(16) -0.1925(4) 0.070(2) Uani 1 1 d . . . . .
H4" H -0.1289 0.0468 -0.1983 0.084 Uiso 1 1 calc R . . . .
C4' C -0.1310(4) -0.7734(14) -0.5265(4) 0.0587(17) Uani 1 1 d . . . . .
H4' H -0.1418 -0.9007 -0.4946 0.070 Uiso 1 1 calc R . . . .
C5 C -0.3633(4) 0.0765(13) -0.1211(4) 0.0617(18) Uani 1 1 d . . . . .
H5A H -0.3234 0.1928 -0.1220 0.074 Uiso 1 1 calc R . . . .
H5B H -0.3440 -0.0397 -0.0868 0.074 Uiso 1 1 calc R . . . .
C5" C -0.1244(4) -0.3012(13) -0.2109(4) 0.0546(16) Uani 1 1 d . . . . .
H5" H -0.0846 -0.4189 -0.2009 0.065 Uiso 1 1 calc R . . . .
C5' C -0.2065(4) -0.6951(13) -0.5674(4) 0.0562(16) Uani 1 1 d D . . . .
H5' H -0.1948 -0.5568 -0.5940 0.067 Uiso 0.495(17) 1 calc R . P A 1
H5'A H -0.1973 -0.5666 -0.5994 0.067 Uiso 0.505(17) 1 calc R . P A 2
C6 C -0.4368(4) 0.1779(14) -0.0955(4) 0.0637(18) Uani 1 1 d . . . . .
H6A H -0.4288 0.2218 -0.0445 0.076 Uiso 1 1 calc R . . . .
H6B H -0.4524 0.3105 -0.1244 0.076 Uiso 1 1 calc R . . . .
C6" C -0.1899(5) -0.3395(15) -0.1640(5) 0.072(2) Uani 1 1 d . . . . .
H6"A H -0.1771 -0.2682 -0.1168 0.087 Uiso 1 1 calc R . . . .
H6"B H -0.2369 -0.2672 -0.1864 0.087 Uiso 1 1 calc R . . . .
C7 C -0.4974(4) -0.0029(13) -0.1056(4) 0.0633(19) Uani 1 1 d . . . . .
C8 C -0.5721(5) -0.0135(13) -0.0774(4) 0.0631(19) Uani 1 1 d . . . . .
C9 C -0.6137(5) 0.1134(16) -0.0311(4) 0.070(2) Uani 1 1 d . . . . .
H9A H -0.5931 0.2477 -0.0112 0.083 Uiso 1 1 calc R . . . .
C10 C -0.6843(5) 0.0402(16) -0.0154(5) 0.077(2) Uani 1 1 d . . . . .
H10A H -0.7125 0.1275 0.0157 0.092 Uiso 1 1 calc R . . . .
C11 C -0.7174(5) -0.1577(16) -0.0426(5) 0.076(2) Uani 1 1 d . . . . .
H11A H -0.7674 -0.1967 -0.0302 0.091 Uiso 1 1 calc R . . . .
C12 C -0.6786(4) -0.3041(17) -0.0888(5) 0.073(2) Uani 1 1 d . . . . .
H12 H -0.6992 -0.4416 -0.1062 0.088 Uiso 1 1 calc R . . . .
C13 C -0.6057(4) -0.2194(15) -0.1054(4) 0.0650(19) Uani 1 1 d . . . . .
C14 C -0.4524(4) -0.2930(13) -0.2682(4) 0.0546(16) Uani 1 1 d . . . . .
H14A H -0.4925 -0.1856 -0.2857 0.066 Uiso 1 1 calc R . . . .
H14B H -0.4760 -0.4424 -0.2686 0.066 Uiso 1 1 calc R . . . .
C15 C -0.3871(4) -0.2909(13) -0.3183(4) 0.0534(16) Uani 1 1 d . . . . .
H15 H -0.3468 -0.3998 -0.3004 0.064 Uiso 1 1 calc R . . . .
C16 C -0.3526(4) -0.0625(12) -0.3171(4) 0.0542(16) Uani 1 1 d . . . . .
C17 C -0.3278(4) 0.0263(11) -0.3752(3) 0.0486(15) Uani 1 1 d . . . . .
H17 H -0.3063 0.1710 -0.3705 0.058 Uiso 1 1 calc R . . . .
C18 C -0.5535(4) -0.3254(14) -0.4422(4) 0.0633(18) Uani 1 1 d . . . . .
H18A H -0.5599 -0.4814 -0.4382 0.076 Uiso 1 1 calc R . . . .
H18B H -0.5957 -0.2354 -0.4596 0.076 Uiso 1 1 calc R . . . .
C19 C -0.4854(4) -0.2329(12) -0.4233(4) 0.0570(17) Uani 1 1 d . . . . .
H19 H -0.4819 -0.0764 -0.4282 0.068 Uiso 1 1 calc R . . . .
C20 C -0.4150(4) -0.3502(12) -0.3956(4) 0.0522(15) Uani 1 1 d . . . . .
H20 H -0.4258 -0.5131 -0.3976 0.063 Uiso 1 1 calc R . . . .
C21 C -0.3498(4) -0.3021(11) -0.4439(4) 0.0530(15) Uani 1 1 d . . . . .
H21 H -0.3660 -0.3459 -0.4944 0.064 Uiso 1 1 calc R . . . .
C22 C -0.3460(4) 0.0617(11) -0.2504(4) 0.0538(16) Uani 1 1 d . . . . .
O8A O -0.3045(6) -0.7800(19) -0.6563(6) 0.070(4) Uani 0.495(17) 1 d D U P A 1
H8A H -0.3254 -0.8881 -0.6786 0.105 Uiso 0.495(17) 1 calc R . P A 1
C6A' C -0.249(2) -0.845(6) -0.618(2) 0.074(7) Uani 0.495(17) 1 d D U P A 1
H6AA H -0.2110 -0.9023 -0.6508 0.089 Uiso 0.495(17) 1 calc R . P A 1
H6AB H -0.2656 -0.9731 -0.5907 0.089 Uiso 0.495(17) 1 calc R . P A 1
O8B O -0.2703(7) -1.0377(19) -0.5791(6) 0.080(4) Uani 0.505(17) 1 d D U P A 2
H8B H -0.2457 -1.0565 -0.5390 0.120 Uiso 0.505(17) 1 calc R . P A 2
C6B' C -0.246(2) -0.876(7) -0.607(2) 0.074(7) Uani 0.505(17) 1 d D U P A 2
H6BA H -0.2908 -0.8081 -0.6358 0.088 Uiso 0.505(17) 1 calc R . P A 2
H6BB H -0.2109 -0.9293 -0.6424 0.088 Uiso 0.505(17) 1 calc R . P A 2

loop_
_atom_site_aniso_label
_atom_site_aniso_U_11
_atom_site_aniso_U_22
_atom_site_aniso_U_33
_atom_site_aniso_U_23
_atom_site_aniso_U_13
_atom_site_aniso_U_12
O1 0.053(2) 0.040(2) 0.071(3) -0.003(2) 0.008(2) 0.003(2)
O2 0.082(3) 0.044(3) 0.076(3) -0.003(2) 0.003(3) -0.012(2)
O3 0.049(2) 0.050(3) 0.067(3) 0.006(2) 0.013(2) 0.006(2)
O4 0.058(2) 0.037(2) 0.073(3) -0.007(2) 0.014(2) -0.010(2)
O5 0.046(2) 0.049(3) 0.083(3) 0.005(2) 0.007(2) 0.003(2)
O6 0.054(3) 0.051(3) 0.089(3) -0.007(3) 0.016(2) -0.001(2)
O7 0.040(2) 0.067(3) 0.075(3) -0.010(3) 0.011(2) -0.001(2)
O9 0.051(2) 0.042(3) 0.086(3) 0.023(2) 0.010(2) -0.005(2)
O10 0.118(5) 0.061(4) 0.093(4) -0.002(3) -0.025(4) -0.038(4)
O11 0.101(4) 0.103(5) 0.071(3) -0.007(4) -0.010(3) -0.024(4)
O12 0.044(2) 0.051(3) 0.070(3) -0.005(2) 0.006(2) -0.001(2)
O13 0.076(4) 0.109(5) 0.076(4) 0.018(4) 0.003(3) -0.035(4)
N1 0.064(3) 0.052(4) 0.074(4) -0.003(3) 0.023(3) -0.001(3)
N4 0.069(3) 0.043(3) 0.060(3) -0.004(3) 0.010(3) 0.001(3)
C1" 0.044(3) 0.040(3) 0.063(4) 0.002(3) 0.008(3) -0.014(3)
C1' 0.041(3) 0.053(4) 0.075(4) 0.003(3) 0.017(3) 0.003(3)
C2 0.053(4) 0.059(4) 0.062(4) -0.008(3) 0.016(3) 0.001(3)
C2" 0.043(3) 0.050(4) 0.073(4) -0.006(3) 0.010(3) -0.002(3)
C2' 0.058(4) 0.037(3) 0.060(4) 0.007(3) 0.018(3) -0.003(3)
C3 0.059(4) 0.045(4) 0.068(4) 0.001(3) 0.018(3) -0.006(3)
C3" 0.060(4) 0.050(4) 0.075(4) -0.002(4) -0.008(3) -0.029(3)
C3' 0.041(3) 0.047(4) 0.078(4) 0.002(3) 0.011(3) 0.007(3)
C4" 0.088(5) 0.066(5) 0.056(4) -0.012(4) 0.001(4) -0.009(4)
C4' 0.050(3) 0.061(4) 0.066(4) -0.003(3) 0.012(3) 0.000(3)
C5 0.073(4) 0.050(4) 0.061(4) 0.006(3) 0.002(3) -0.024(4)
C5" 0.050(3) 0.056(4) 0.058(4) -0.005(3) 0.005(3) -0.006(3)
C5' 0.055(4) 0.047(4) 0.068(4) -0.009(3) 0.016(3) 0.005(3)
C6 0.067(4) 0.053(4) 0.072(4) -0.006(4) 0.012(3) -0.018(4)
C6" 0.066(4) 0.072(6) 0.082(5) -0.005(4) 0.028(4) -0.002(4)
C7 0.063(4) 0.057(5) 0.071(4) 0.011(4) 0.012(3) -0.006(4)
C8 0.077(5) 0.049(4) 0.064(4) -0.001(3) 0.013(4) -0.017(4)
C9 0.065(4) 0.065(5) 0.079(5) -0.004(4) 0.008(4) 0.015(4)
C10 0.075(5) 0.073(6) 0.086(6) -0.005(4) 0.025(4) 0.035(5)
C11 0.065(4) 0.069(6) 0.098(6) -0.010(5) 0.027(4) 0.001(4)
C12 0.052(4) 0.078(6) 0.091(5) 0.012(5) 0.017(4) -0.005(4)
C13 0.059(4) 0.068(5) 0.068(4) -0.007(4) 0.007(3) 0.007(4)
C14 0.052(3) 0.047(4) 0.066(4) 0.006(3) 0.010(3) -0.002(3)
C15 0.050(3) 0.054(4) 0.056(4) -0.004(3) 0.005(3) -0.007(3)
C16 0.047(3) 0.045(4) 0.070(4) -0.003(3) 0.002(3) 0.004(3)
C17 0.057(3) 0.035(3) 0.053(4) 0.001(3) 0.007(3) -0.011(3)
C18 0.054(4) 0.058(5) 0.076(4) -0.008(4) -0.007(3) -0.003(3)
C19 0.057(4) 0.040(4) 0.076(4) 0.008(3) 0.016(3) 0.010(3)
C20 0.057(4) 0.041(4) 0.059(4) 0.002(3) 0.009(3) -0.003(3)
C21 0.053(3) 0.039(4) 0.068(4) -0.004(3) 0.009(3) 0.003(3)
C22 0.063(4) 0.034(3) 0.065(4) -0.001(3) 0.006(3) 0.000(3)
O8A 0.067(7) 0.055(7) 0.086(8) 0.008(5) -0.006(5) -0.016(5)
C6A' 0.069(8) 0.076(11) 0.076(10) 0.007(9) 0.004(8) 0.001(8)
O8B 0.094(8) 0.054(7) 0.086(7) 0.005(6) -0.025(6) -0.037(6)
C6B' 0.069(7) 0.076(11) 0.075(10) 0.002(9) 0.001(7) 0.001(8)

loop_
_atom_type_symbol
_atom_type_description
_atom_type_scat_dispersion_real
_atom_type_scat_dispersion_imag
_atom_type_scat_source
C C 0.0181 0.0091 'International Tables Vol C Tables 4.2.6.8 and 6.1.1.4'
H H 0.0000 0.0000 'International Tables Vol C Tables 4.2.6.8 and 6.1.1.4'
N N 0.0311 0.0180 'International Tables Vol C Tables 4.2.6.8 and 6.1.1.4'
O O 0.0492 0.0322 'International Tables Vol C Tables 4.2.6.8 and 6.1.1.4'

loop_
_geom_angle_atom_site_label_1
_geom_angle_atom_site_label_2
_geom_angle_atom_site_label_3
_geom_angle
C17 O1 C21 115.3(5)
C1' O3 C21 112.2(5)
C1" O4 C2' 116.5(5)
C3' O5 H5 109.5
C4' O6 H6 109.5
C1' O7 C5' 113.1(5)
C2" O9 H9 109.5
C3" O10 H10 109.5
C4" O11 H11 109.5
C5" O12 C1" 113.5(5)
C6" O13 H13 109.5
C2 N1 H1 126.3
C2 N1 C13 107.4(6)
C13 N1 H1 126.3
C5 N4 C3 113.8(5)
C22 N4 C3 122.6(6)
C22 N4 C5 123.5(6)
O4 C1" O12 109.4(5)
O4 C1" H1" 111.9
O4 C1" C2" 105.0(5)
O12 C1" H1" 111.9
O12 C1" C2" 106.5(5)
C2" C1" H1" 111.9
O3 C1' O7 106.1(5)
O3 C1' H1' 110.6
O3 C1' C2' 107.1(5)
O7 C1' H1' 110.6
O7 C1' C2' 111.6(5)
C2' C1' H1' 110.6
N1 C2 C3 121.8(6)
C7 C2 N1 112.3(6)
C7 C2 C3 125.9(7)
O9 C2" C1" 109.2(5)
O9 C2" H2" 109.2
O9 C2" C3" 109.8(5)
C1" C2" H2" 109.2
C3" C2" C1" 110.3(6)
C3" C2" H2" 109.2
O4 C2' C1' 105.0(5)
O4 C2' H2' 110.5
O4 C2' C3' 109.8(5)
C1' C2' H2' 110.5
C3' C2' C1' 110.4(6)
C3' C2' H2' 110.5
N4 C3 C2 104.4(6)
N4 C3 H3 110.5
C2 C3 H3 110.5
C14 C3 N4 111.0(6)
C14 C3 C2 109.8(6)
C14 C3 H3 110.5
O10 C3" C2" 107.2(6)
O10 C3" H3" 109.7
O10 C3" C4" 108.9(7)
C2" C3" H3" 109.7
C2" C3" C4" 111.7(6)
C4" C3" H3" 109.7
O5 C3' C2' 110.3(6)
O5 C3' H3' 108.5
O5 C3' C4' 110.2(6)
C2' C3' H3' 108.5
C4' C3' C2' 110.8(5)
C4' C3' H3' 108.5
O11 C4" C3" 110.2(7)
O11 C4" H4" 109.3
O11 C4" C5" 110.5(7)
C3" C4" H4" 109.3
C3" C4" C5" 108.2(6)
C5" C4" H4" 109.3
O6 C4' C3' 110.4(5)
O6 C4' H4' 109.6
O6 C4' C5' 108.0(6)
C3' C4' H4' 109.6
C3' C4' C5' 109.7(6)
C5' C4' H4' 109.6
N4 C5 H5A 109.3
N4 C5 H5B 109.3
N4 C5 C6 111.6(6)
H5A C5 H5B 108.0
C6 C5 H5A 109.3
C6 C5 H5B 109.3
O12 C5" C4" 110.8(6)
O12 C5" H5" 109.2
O12 C5" C6" 109.5(6)
C4" C5" H5" 109.2
C6" C5" C4" 108.8(6)
C6" C5" H5" 109.2
O7 C5' C4' 106.5(5)
O7 C5' H5' 107.5
O7 C5' H5'A 111.2
C4' C5' H5' 107.5
C4' C5' H5'A 111.2
C6A' C5' O7 107.6(17)
C6A' C5' C4' 119.8(19)
C6A' C5' H5' 107.5
C6B' C5' O7 104.4(16)
C6B' C5' C4' 112(2)
C6B' C5' H5'A 111.2
C5 C6 H6A 110.7
C5 C6 H6B 110.7
H6A C6 H6B 108.8
C7 C6 C5 105.4(7)
C7 C6 H6A 110.7
C7 C6 H6B 110.7
O13 C6" C5" 113.3(7)
O13 C6" H6"A 108.9
O13 C6" H6"B 108.9
C5" C6" H6"A 108.9
C5" C6" H6"B 108.9
H6"A C6" H6"B 107.7
C2 C7 C6 124.0(7)
C2 C7 C8 107.2(7)
C8 C7 C6 128.7(7)
C7 C8 C13 104.8(6)
C9 C8 C7 136.8(7)
C9 C8 C13 118.3(7)
C8 C9 H9A 120.7
C10 C9 C8 118.7(9)
C10 C9 H9A 120.7
C9 C10 H10A 118.4
C9 C10 C11 123.3(8)
C11 C10 H10A 118.4
C10 C11 H11A 118.7
C10 C11 C12 122.6(7)
C12 C11 H11A 118.7
C11 C12 H12 123.8
C13 C12 C11 112.4(8)
C13 C12 H12 123.8
N1 C13 C8 108.1(6)
N1 C13 C12 127.2(8)
C12 C13 C8 124.6(7)
C3 C14 H14A 109.4
C3 C14 H14B 109.4
C3 C14 C15 111.1(5)
H14A C14 H14B 108.0
C15 C14 H14A 109.4
C15 C14 H14B 109.4
C14 C15 H15 109.0
C16 C15 C14 108.4(6)
C16 C15 H15 109.0
C16 C15 C20 109.0(6)
C20 C15 C14 112.4(5)
C20 C15 H15 109.0
C17 C16 C15 121.2(6)
C17 C16 C22 119.5(7)
C22 C16 C15 119.3(6)
O1 C17 H17 116.7
C16 C17 O1 126.6(6)
C16 C17 H17 116.7
H18A C18 H18B 120.0
C19 C18 H18A 120.0
C19 C18 H18B 120.0
C18 C19 H19 116.9
C18 C19 C20 126.2(7)
C20 C19 H19 116.9
C15 C20 H20 108.0
C15 C20 C21 108.5(5)
C19 C20 C15 114.4(6)
C19 C20 H20 108.0
C19 C20 C21 109.7(5)
C21 C20 H20 108.0
O1 C21 C20 110.3(5)
O1 C21 H21 109.9
O3 C21 O1 108.7(5)
O3 C21 C20 108.3(5)
O3 C21 H21 109.9
C20 C21 H21 109.9
O2 C22 N4 118.9(6)
O2 C22 C16 121.0(6)
N4 C22 C16 120.1(6)
C6A' O8A H8A 109.5
C5' C6A' H6AA 107.1
C5' C6A' H6AB 107.1
O8A C6A' C5' 121(3)
O8A C6A' H6AA 107.1
O8A C6A' H6AB 107.1
H6AA C6A' H6AB 106.8
C6B' O8B H8B 109.5
C5' C6B' H6BA 106.6
C5' C6B' H6BB 106.6
O8B C6B' C5' 123(3)
O8B C6B' H6BA 106.6
O8B C6B' H6BB 106.6
H6BA C6B' H6BB 106.6

loop_
_geom_bond_atom_site_label_1
_geom_bond_atom_site_label_2
_geom_bond_distance
O1 C17 1.352(8)
O1 C21 1.456(8)
O2 C22 1.261(9)
O3 C1' 1.401(7)
O3 C21 1.410(8)
O4 C1" 1.384(8)
O4 C2' 1.443(8)
O5 H5 0.8400
O5 C3' 1.414(8)
O6 H6 0.8400
O6 C4' 1.450(8)
O7 C1' 1.407(9)
O7 C5' 1.468(8)
O9 H9 0.8400
O9 C2" 1.449(8)
O10 H10 0.8400
O10 C3" 1.468(9)
O11 H11 0.8400
O11 C4" 1.421(10)
O12 C1" 1.426(7)
O12 C5" 1.403(8)
O13 H13 0.8400
O13 C6" 1.410(12)
N1 H1 0.8800
N1 C2 1.364(10)
N1 C13 1.393(9)
N4 C3 1.526(9)
N4 C5 1.446(9)
N4 C22 1.351(9)
C1" H1" 1.0000
C1" C2" 1.556(10)
C1' H1' 1.0000
C1' C2' 1.548(10)
C2 C3 1.540(9)
C2 C7 1.353(11)
C2" H2" 1.0000
C2" C3" 1.489(11)
C2' H2' 1.0000
C2' C3' 1.538(9)
C3 H3 1.0000
C3 C14 1.492(11)
C3" H3" 1.0000
C3" C4" 1.505(11)
C3' H3' 1.0000
C3' C4' 1.487(11)
C4" H4" 1.0000
C4" C5" 1.559(11)
C4' H4' 1.0000
C4' C5' 1.543(10)
C5 H5A 0.9900
C5 H5B 0.9900
C5 C6 1.530(12)
C5" H5" 1.0000
C5" C6" 1.513(10)
C5' H5' 1.0000
C5' H5'A 1.0000
C5' C6A' 1.466(15)
C5' C6B' 1.464(15)
C6 H6A 0.9900
C6 H6B 0.9900
C6 C7 1.520(11)
C6" H6"A 0.9900
C6" H6"B 0.9900
C7 C8 1.446(10)
C8 C9 1.401(11)
C8 C13 1.451(11)
C9 H9A 0.9500
C9 C10 1.362(13)
C10 H10A 0.9500
C10 C11 1.403(13)
C11 H11A 0.9500
C11 C12 1.441(13)
C12 H12 0.9500
C12 C13 1.426(11)
C14 H14A 0.9900
C14 H14B 0.9900
C14 C15 1.533(9)
C15 H15 1.0000
C15 C16 1.502(10)
C15 C20 1.529(10)
C16 C17 1.316(10)
C16 C22 1.452(10)
C17 H17 0.9500
C18 H18A 0.9500
C18 H18B 0.9500
C18 C19 1.333(10)
C19 H19 0.9500
C19 C20 1.474(10)
C20 H20 1.0000
C20 C21 1.537(9)
C21 H21 1.0000
O8A H8A 0.8400
O8A C6A' 1.22(4)
C6A' H6AA 0.9900
C6A' H6AB 0.9900
O8B H8B 0.8400
O8B C6B' 1.20(4)
C6B' H6BA 0.9900
C6B' H6BB 0.9900

loop_
_geom_hbond_atom_site_label_D
_geom_hbond_atom_site_label_H
_geom_hbond_atom_site_label_A
_geom_hbond_distance_DH
_geom_hbond_distance_HA
_geom_hbond_distance_DA
_geom_hbond_angle_DHA
_geom_hbond_site_symmetry_A
O5 H5 O9 0.84 2.02 2.645(7) 130.2 1_545
O6 H6 O9 0.84 1.83 2.624(7) 157.4 2_544
O9 H9 O5 0.84 1.84 2.645(7) 161.0 1_565
O13 H13 O2 0.84 1.88 2.681(8) 158.7 1_545

loop_
_smtbx_masks_void_nr
_smtbx_masks_void_average_x
_smtbx_masks_void_average_y
_smtbx_masks_void_average_z
_smtbx_masks_void_volume
_smtbx_masks_void_count_electrons
1 0.000 -0.739 0.000 532.1 207.6
